data_7003090
loop_
_publ_author_name
'Barnes, Nicholas A.'
'Brisdon, Alan K.'
'Brown, F. R. William'
'Cross, Wendy I.'
'Herbert, Christopher J.'
'Pritchard, Robin G.'
'Sadiq, Ghazala'

_publ_section_title
;
 The coordination chemistry of perfluorovinyl substituted phosphine
 ligands, a crystallographic and spectroscopic study.
 Co-crystallisation of both cis- and trans-isomers of
 [PtCl2{PiPr2(CF&#xE001;CF2)}2] within the same unit cell
;
_journal_issue 1
_journal_name_full 'Dalton Transactions'
_journal_page_first 101
_journal_paper_doi 10.1039/b711825b
_journal_year 2008
_chemical_compound_source 'synthesis as described'
_chemical_formula_moiety 'C20 H10 Br2 F12 P2 Pd1'
_chemical_formula_sum 'C20 H10 Br2 F12 P2 Pd'
_chemical_formula_weight 806.44
_chemical_name_systematic
;
bis(phenylbisperfluorovinylphosphine)palladium(II) bromide
;
_space_group_IT_number 2
_symmetry_cell_setting triclinic
_symmetry_Int_Tables_number 2
_symmetry_space_group_name_Hall '-P 1'
_symmetry_space_group_name_H-M 'P -1'
_atom_sites_solution_hydrogens geom
_atom_sites_solution_primary direct
_atom_sites_solution_secondary difmap
_audit_conform_dict_location ftp://ftp.iucr.org/pub/cif_core.dic
_audit_conform_dict_name cif_core.dic
_audit_conform_dict_version 2.3
_audit_creation_date 2007-07-03T23:36:53-00:00
_audit_creation_method 'WinGX routine CIF_UPDATE'
_cell_angle_alpha 109.062(10)
_cell_angle_beta 102.91(2)
_cell_angle_gamma 99.26(2)
_cell_formula_units_Z 1
_cell_length_a 9.105(2)
_cell_length_b 10.0130(10)
_cell_length_c 7.8700(10)
_cell_measurement_reflns_used 25
_cell_measurement_temperature 293(2)
_cell_measurement_theta_max 36
_cell_measurement_theta_min 25
_cell_measurement_wavelength 1.5418
_cell_volume 639.4(2)
_computing_molecular_graphics 'Ortep-3 for Windows (Farrugia, 1997)'
_computing_publication_material 'WinGX publication routines (Farrugia, 1999)'
_computing_structure_refinement 'SHELXL-97 (Sheldrick, 1997)'
_computing_structure_solution 'SHELXS-86 (Sheldrick, 1986)'
_diffrn_ambient_temperature 293(2)
_diffrn_measured_fraction_theta_full 0.938
_diffrn_measured_fraction_theta_max 0.938
_diffrn_radiation_monochromator graphite
_diffrn_radiation_probe x-ray
_diffrn_radiation_type CuK\a
_diffrn_radiation_wavelength 1.54178
_diffrn_reflns_av_R_equivalents 0.0565
_diffrn_reflns_av_unetI/netI 0.0577
_diffrn_reflns_limit_h_max 10
_diffrn_reflns_limit_h_min -8
_diffrn_reflns_limit_k_max 11
_diffrn_reflns_limit_k_min -11
_diffrn_reflns_limit_l_max 9
_diffrn_reflns_limit_l_min -9
_diffrn_reflns_number 2191
_diffrn_reflns_theta_full 64.99
_diffrn_reflns_theta_max 64.99
_diffrn_reflns_theta_min 6.81
_exptl_absorpt_coefficient_mu 11.628
_exptl_absorpt_correction_T_max 0.2744
_exptl_absorpt_correction_T_min 0.1091
_exptl_absorpt_correction_type psi-scan
_exptl_absorpt_process_details
;
North A.C.T., Phillips D.C. & Mathews F.S. (1968) Acta. Cryst. A24, 351
Number of psi-scan sets used was 4
Theta correction was applied.
Averaged transmission function was used.
No Fourier smoothing was applied.
;
_exptl_crystal_colour orange
_exptl_crystal_density_diffrn 2.095
_exptl_crystal_density_method 'not measured'
_exptl_crystal_description prism
_exptl_crystal_F_000 384
_exptl_crystal_size_max 0.25
_exptl_crystal_size_mid 0.15
_exptl_crystal_size_min 0.15
_refine_diff_density_max 0.775
_refine_diff_density_min -1.081
_refine_diff_density_rms 0.14
_refine_ls_extinction_method none
_refine_ls_goodness_of_fit_ref 1.07
_refine_ls_hydrogen_treatment fixed
_refine_ls_matrix_type full
_refine_ls_number_parameters 169
_refine_ls_number_reflns 2048
_refine_ls_number_restraints 0
_refine_ls_restrained_S_all 1.07
_refine_ls_R_factor_all 0.0864
_refine_ls_R_factor_gt 0.0576
_refine_ls_shift/su_max 0.004
_refine_ls_shift/su_mean 0.001
_refine_ls_structure_factor_coef Fsqd
_refine_ls_weighting_details 'calc w=1/[\s^2^(Fo^2^)+(0.1024P)^2^+0.9402P] where P=(Fo^2^+2Fc^2^)/3'
_refine_ls_weighting_scheme calc
_refine_ls_wR_factor_gt 0.1562
_refine_ls_wR_factor_ref 0.1745
_reflns_number_gt 1474
_reflns_number_total 2048
_reflns_threshold_expression >2sigma(I)
_cod_data_source_file b711825b.txt
_cod_data_source_block PdBrPhpfv2
_cod_original_cell_volume 639.34(17)
_cod_database_code 7003090

loop_
_symmetry_equiv_pos_as_xyz
'x, y, z'
'-x, -y, -z'

loop_
_atom_site_label
_atom_site_type_symbol
_atom_site_fract_x
_atom_site_fract_y
_atom_site_fract_z
_atom_site_U_iso_or_equiv
_atom_site_adp_type
_atom_site_occupancy
_atom_site_symmetry_multiplicity
_atom_site_calc_flag
_atom_site_refinement_flags
_atom_site_disorder_assembly
_atom_site_disorder_group
Pd1 Pd 0.5 0 0 0.0541(3) Uani 1 2 d S . .
Br1 Br 0.40193(13) 0.02317(13) 0.26525(16) 0.0805(4) Uani 1 1 d . . .
P1 P 0.6937(3) 0.2101(3) 0.1866(4) 0.0610(6) Uani 1 1 d . . .
C1 C 0.7998(11) 0.2087(12) 0.4083(15) 0.071(3) Uani 1 1 d . . .
C2 C 0.8205(12) 0.0938(17) 0.4415(19) 0.084(3) Uani 1 1 d . . .
C3 C 0.8539(13) 0.2514(14) 0.0925(19) 0.084(3) Uani 1 1 d . . .
C4 C 0.9721(16) 0.207(2) 0.098(2) 0.122(6) Uani 1 1 d . . .
C5 C 0.6289(11) 0.3767(10) 0.2419(15) 0.066(2) Uani 1 1 d . . .
C6 C 0.4726(13) 0.3669(12) 0.1798(18) 0.079(3) Uani 1 1 d . . .
H6 H 0.401 0.2764 0.1149 0.095 Uiso 1 1 calc R . .
C7 C 0.4243(16) 0.4945(15) 0.216(2) 0.101(4) Uani 1 1 d . . .
H7 H 0.3188 0.4891 0.1738 0.121 Uiso 1 1 calc R . .
C8 C 0.5254(19) 0.6260(15) 0.311(2) 0.105(4) Uani 1 1 d . . .
H8 H 0.4901 0.7104 0.3343 0.126 Uiso 1 1 calc R . .
C9 C 0.678(2) 0.6346(15) 0.371(2) 0.118(5) Uani 1 1 d . . .
H9 H 0.7489 0.7255 0.438 0.142 Uiso 1 1 calc R . .
C10 C 0.7314(16) 0.5096(13) 0.334(2) 0.099(4) Uani 1 1 d . . .
H10 H 0.8375 0.5165 0.3734 0.118 Uiso 1 1 calc R . .
F1 F 0.8693(8) 0.3399(8) 0.5516(11) 0.109(2) Uani 1 1 d . . .
F2 F 0.9056(9) 0.0972(11) 0.6046(12) 0.119(3) Uani 1 1 d . . .
F3 F 0.7662(10) -0.0371(9) 0.3270(13) 0.114(3) Uani 1 1 d . . .
F4 F 0.8301(12) 0.3447(12) -0.0128(16) 0.141(3) Uani 1 1 d . . .
F5 F 1.0765(10) 0.2488(15) 0.0115(15) 0.183(6) Uani 1 1 d . . .
F6 F 1.0051(13) 0.1264(17) 0.1831(17) 0.166(5) Uani 1 1 d . . .

loop_
_atom_site_aniso_label
_atom_site_aniso_U_11
_atom_site_aniso_U_22
_atom_site_aniso_U_33
_atom_site_aniso_U_23
_atom_site_aniso_U_13
_atom_site_aniso_U_12
Pd1 0.0515(5) 0.0515(5) 0.0624(6) 0.0225(4) 0.0178(4) 0.0179(4)
Br1 0.0809(7) 0.0867(8) 0.0704(7) 0.0236(6) 0.0316(6) 0.0120(6)
P1 0.0526(11) 0.0607(14) 0.0697(15) 0.0250(12) 0.0164(10) 0.0156(10)
C1 0.062(5) 0.073(7) 0.070(6) 0.030(5) 0.004(5) 0.013(5)
C2 0.064(5) 0.114(10) 0.091(8) 0.060(8) 0.019(6) 0.028(6)
C3 0.069(6) 0.080(7) 0.095(8) 0.028(6) 0.025(6) 0.006(5)
C4 0.081(8) 0.164(17) 0.111(12) 0.027(11) 0.039(8) 0.042(10)
C5 0.067(5) 0.045(5) 0.077(6) 0.015(4) 0.015(5) 0.013(4)
C6 0.078(6) 0.060(6) 0.095(8) 0.028(6) 0.016(6) 0.025(5)
C7 0.087(7) 0.085(9) 0.140(12) 0.046(8) 0.032(8) 0.040(7)
C8 0.126(11) 0.075(8) 0.121(11) 0.040(8) 0.030(9) 0.043(8)
C9 0.122(11) 0.060(8) 0.134(12) 0.025(8) -0.002(10) 0.004(7)
C10 0.095(8) 0.055(7) 0.127(11) 0.031(7) 0.005(8) 0.014(6)
F1 0.098(5) 0.102(5) 0.093(5) 0.025(4) -0.010(4) 0.014(4)
F2 0.090(4) 0.190(9) 0.114(6) 0.097(6) 0.026(4) 0.054(5)
F3 0.113(5) 0.094(6) 0.145(7) 0.066(5) 0.021(5) 0.037(5)
F4 0.146(7) 0.160(9) 0.187(10) 0.112(8) 0.096(7) 0.066(7)
F5 0.081(5) 0.277(15) 0.146(8) 0.031(9) 0.059(5) -0.012(7)
F6 0.154(9) 0.272(16) 0.159(9) 0.127(11) 0.085(8) 0.132(10)

loop_
_atom_type_symbol
_atom_type_description
_atom_type_scat_dispersion_real
_atom_type_scat_dispersion_imag
_atom_type_scat_source
C C 0.0181 0.0091 'International Tables Vol C Tables 4.2.6.8 and 6.1.1.4'
H H 0 0 'International Tables Vol C Tables 4.2.6.8 and 6.1.1.4'
F F 0.0727 0.0534 'International Tables Vol C Tables 4.2.6.8 and 6.1.1.4'
P P 0.2955 0.4335 'International Tables Vol C Tables 4.2.6.8 and 6.1.1.4'
Br Br -0.6763 1.2805 'International Tables Vol C Tables 4.2.6.8 and 6.1.1.4'
Pd Pd 0.1215 3.9337 'International Tables Vol C Tables 4.2.6.8 and 6.1.1.4'

loop_
_geom_angle_atom_site_label_1
_geom_angle_atom_site_label_2
_geom_angle_atom_site_label_3
_geom_angle
_geom_angle_site_symmetry_1
_geom_angle_site_symmetry_3
_geom_angle_publ_flag
P1 Pd1 P1 180.00(11) 2_655 . ?
P1 Pd1 Br1 91.44(7) 2_655 . ?
P1 Pd1 Br1 88.56(7) . . ?
P1 Pd1 Br1 88.56(7) 2_655 2_655 ?
P1 Pd1 Br1 91.44(7) . 2_655 ?
Br1 Pd1 Br1 180.00(5) . 2_655 ?
C1 P1 C5 106.1(5) . . ?
C1 P1 C3 100.5(5) . . ?
C5 P1 C3 103.0(5) . . ?
C1 P1 Pd1 114.4(4) . . ?
C5 P1 Pd1 114.9(3) . . ?
C3 P1 Pd1 116.3(4) . . ?
C6 C5 C10 119.8(10) . . ?
C10 C5 P1 121.5(9) . . ?
C6 C5 P1 118.6(7) . . ?
C5 C6 C7 118.4(11) . . ?
C5 C6 H6 120.8 . . ?
C6 C6 H6 120.8 . . ?
C8 C7 C6 121.8(13) . . ?
C8 C7 H7 119.1 . . ?
C6 C7 H7 119.1 . . ?
C7 C8 C9 119.4(13) . . ?
C7 C8 H8 120.3 . . ?
C9 C8 H8 120.3 . . ?
C8 C9 C10 120.4(13) . . ?
C8 C9 H9 119.8 . . ?
C10 C9 H9 119.8 . . ?
C5 C10 C9 120.1(13) . . ?
C5 C10 H10 120 . . ?
C9 C10 H10 120 . . ?
C2 C1 F1 116.8(10) . . ?
C2 C1 P1 125.7(10) . . ?
F1 C1 P1 117.4(8) . . ?
F3 C2 C1 126.3(11) . . ?
F3 C2 F2 109.6(11) . . ?
C1 C2 F2 124.1(14) . . ?
C4 C3 F4 116.6(14) . . ?
C4 C3 P1 129.9(14) . . ?
F4 C3 P1 113.4(8) . . ?
C3 C4 F6 122.7(16) . . ?
C3 C4 F5 120(2) . . ?
F6 C4 F5 117.0(14) . . ?

loop_
_geom_bond_atom_site_label_1
_geom_bond_atom_site_label_2
_geom_bond_distance
_geom_bond_site_symmetry_2
_geom_bond_publ_flag
Pd1 P1 2.307(2) 2_655 ?
Pd1 P1 2.307(2) . ?
Pd1 Br1 2.4067(11) . ?
Pd1 Br1 2.4067(11) 2_655 ?
P1 C1 1.802(10) . ?
P1 C5 1.810(10) . ?
P1 C3 1.826(11) . ?
C5 C10 1.355(15) . ?
C5 C6 1.374(14) . ?
C6 C7 1.380(16) . ?
C6 H6 0.93 . ?
C7 C8 1.34(2) . ?
C7 H7 0.93 . ?
C8 C9 1.35(2) . ?
C8 H8 0.93 . ?
C9 C10 1.380(19) . ?
C9 H9 0.93 . ?
C10 H10 0.93 . ?
C1 C2 1.293(17) . ?
C1 F1 1.357(13) . ?
C2 F3 1.263(16) . ?
C2 F2 1.329(13) . ?
C3 C4 1.226(19) . ?
C3 F4 1.448(15) . ?
C4 F6 1.24(2) . ?
C4 F5 1.375(18) . ?

loop_
_geom_torsion_atom_site_label_1
_geom_torsion_atom_site_label_2
_geom_torsion_atom_site_label_3
_geom_torsion_atom_site_label_4
_geom_torsion
_geom_torsion_site_symmetry_1
_geom_torsion_site_symmetry_2
_geom_torsion_site_symmetry_3
_geom_torsion_site_symmetry_4
_geom_torsion_publ_flag
P1 Pd1 P1 C1 -14E1(10) 2_655 . . . ?
Br1 Pd1 P1 C1 51.3(4) . . . . ?
Br1 Pd1 P1 C1 -128.7(4) 2_655 . . . ?
P1 Pd1 P1 C5 10E1(10) 2_655 . . . ?
Br1 Pd1 P1 C5 -71.8(4) . . . . ?
Br1 Pd1 P1 C5 108.2(4) 2_655 . . . ?
P1 Pd1 P1 C3 -2E1(10) 2_655 . . . ?
Br1 Pd1 P1 C3 167.8(5) . . . . ?
Br1 Pd1 P1 C3 -12.2(5) 2_655 . . . ?
C1 P1 C5 C10 59.1(12) . . . . ?
C3 P1 C5 C10 -46.0(12) . . . . ?
Pd1 P1 C5 C10 -173.5(10) . . . . ?
C1 P1 C5 C6 -124.1(10) . . . . ?
C3 P1 C5 C6 130.8(10) . . . . ?
Pd1 P1 C5 C6 3.3(11) . . . . ?
C10 C5 C6 C7 -0.7(19) . . . . ?
P1 C5 C6 C7 -177.6(10) . . . . ?
C5 C6 C7 C8 0(2) . . . . ?
C6 C7 C8 C9 0(3) . . . . ?
C7 C8 C9 C10 1(3) . . . . ?
C6 C5 C10 C9 2(2) . . . . ?
P1 C5 C10 C9 178.7(12) . . . . ?
C8 C9 C10 C5 -2(3) . . . . ?
C5 P1 C1 C2 155.4(10) . . . . ?
C3 P1 C1 C2 -97.7(11) . . . . ?
Pd1 P1 C1 C2 27.6(11) . . . . ?
C5 P1 C1 F1 -27.3(9) . . . . ?
C3 P1 C1 F1 79.6(9) . . . . ?
Pd1 P1 C1 F1 -155.0(7) . . . . ?
F1 C1 C2 F3 -179.8(10) . . . . ?
P1 C1 C2 F3 -2.4(18) . . . . ?
F1 C1 C2 F2 -0.6(17) . . . . ?
P1 C1 C2 F2 176.8(8) . . . . ?
C1 P1 C3 C4 40.0(16) . . . . ?
C5 P1 C3 C4 149.4(15) . . . . ?
Pd1 P1 C3 C4 -84.1(16) . . . . ?
C1 P1 C3 F4 -143.8(9) . . . . ?
C5 P1 C3 F4 -34.3(10) . . . . ?
Pd1 P1 C3 F4 92.2(9) . . . . ?
F4 C3 C4 F6 -179.8(15) . . . . ?
P1 C3 C4 F6 -4(3) . . . . ?
F4 C3 C4 F5 2(2) . . . . ?
P1 C3 C4 F5 177.7(11) . . . . ?
